data_4127799
loop_
_publ_author_name
'Yu, Xuerong'
'Xiao, Lianghong'
'Wang, Zechun'
'Luo, Tuoping'

_publ_section_title
;
 Scalable Total Synthesis of (-)-Vinigrol.
;
_journal_issue 8
_journal_name_full 'Journal of the American Chemical Society'
_journal_page_first 3440
_journal_page_last 3443
_journal_paper_doi 10.1021/jacs.9b00621
_journal_volume 141
_journal_year 2019
_chemical_absolute_configuration syn
_chemical_formula_moiety 'C15 H28 O'
_chemical_formula_sum 'C15 H28 O'
_chemical_formula_weight 224.37
_space_group_crystal_system orthorhombic
_space_group_IT_number 19
_space_group_name_Hall 'P 2ac 2ab'
_space_group_name_H-M_alt 'P 21 21 21'
_symmetry_space_group_name_Hall 'P 2ac 2ab'
_symmetry_space_group_name_H-M 'P 21 21 21'
_atom_sites_solution_hydrogens geom
_atom_sites_solution_primary direct
_audit_creation_date 2017-11-06
_audit_creation_method
;
Olex2 1.2
(compiled 2016.02.19 svn.r3266 for OlexSys, GUI svn.r5155)
;
_cell_angle_alpha 90
_cell_angle_beta 90
_cell_angle_gamma 90
_cell_formula_units_Z 12
_cell_length_a 5.29465(6)
_cell_length_b 19.8691(2)
_cell_length_c 39.0839(4)
_cell_measurement_reflns_used 10021
_cell_measurement_temperature 293(2)
_cell_measurement_theta_max 68.7840
_cell_measurement_theta_min 4.0470
_cell_volume 4111.62(8)
_computing_cell_refinement 'CrysAlisPro 1.171.39.28b (Rigaku OD, 2015)'
_computing_data_collection 'CrysAlisPro 1.171.39.28b (Rigaku OD, 2015)'
_computing_data_reduction 'CrysAlisPro 1.171.39.28b (Rigaku OD, 2015)'
_computing_molecular_graphics 'Olex2 (Dolomanov et al., 2009)'
_computing_publication_material 'Olex2 (Dolomanov et al., 2009)'
_computing_structure_refinement 'ShelXL (Sheldrick, 2015)'
_computing_structure_solution 'ShelXT (Sheldrick, 2015)'
_diffrn_ambient_temperature 293(2)
_diffrn_detector 'CCD plate'
_diffrn_measured_fraction_theta_full 0.990
_diffrn_measured_fraction_theta_max 0.979
_diffrn_measurement_details
;
List of Runs (angles in degrees, time in seconds):

  # Type    Start    End  Width  t~exp~   \w     \q     \k     \f   Frames
--------------------------------------------------------------------------
  1  \w    -24.00   1.00   1.00    6.08    --    0.00  15.00  49.00   25
  2  \w   -108.00 -57.00   1.00   24.30    --  -90.00  15.00  49.00   51
  3  \w    -75.00  12.00   1.00    6.08    --    0.00  55.00-180.00   87
  4  \w   -152.00-126.00   1.00   24.30    --  -90.00  29.00-120.00   26
  5  \w    -26.00  -1.00   1.00   24.30    --  -90.00  29.00-120.00   25
  6  \w   -179.00-153.00   1.00   24.30    --  -90.00  29.00-120.00   26
  7  \w   -137.00-110.00   1.00   24.30    --  -90.00  43.00  60.00   27
  8  \w    -53.00  -3.00   1.00   24.30    --  -90.00  43.00  60.00   50
  9  \w   -178.00  -2.00   1.00   24.30    --  -90.00  55.00-120.00  176
;
_diffrn_measurement_device 'four-circle diffractometer'
_diffrn_measurement_device_type 'XtaLAB AFC11 (RCD3): quarter-chi single'
_diffrn_measurement_method '\w scans'
_diffrn_orient_matrix_type 'CrysAlisPro convention (1999,Acta A55,543-557)'
_diffrn_orient_matrix_UB_11 -0.0575648000
_diffrn_orient_matrix_UB_12 0.0189409000
_diffrn_orient_matrix_UB_13 0.0374065000
_diffrn_orient_matrix_UB_21 0.0453918000
_diffrn_orient_matrix_UB_22 -0.0735296000
_diffrn_orient_matrix_UB_23 0.0109024000
_diffrn_orient_matrix_UB_31 0.2815976000
_diffrn_orient_matrix_UB_32 0.0157727000
_diffrn_orient_matrix_UB_33 0.0058912000
_diffrn_radiation_monochromator graphite
_diffrn_radiation_probe x-ray
_diffrn_radiation_type CuK\a
_diffrn_radiation_wavelength 1.54184
_diffrn_reflns_av_R_equivalents 0.0789
_diffrn_reflns_av_unetI/netI 0.0737
_diffrn_reflns_Laue_measured_fraction_full 0.990
_diffrn_reflns_Laue_measured_fraction_max 0.979
_diffrn_reflns_limit_h_max 6
_diffrn_reflns_limit_h_min -5
_diffrn_reflns_limit_k_max 22
_diffrn_reflns_limit_k_min -23
_diffrn_reflns_limit_l_max 47
_diffrn_reflns_limit_l_min -42
_diffrn_reflns_number 14636
_diffrn_reflns_point_group_measured_fraction_full 0.939
_diffrn_reflns_point_group_measured_fraction_max 0.921
_diffrn_reflns_theta_full 67.684
_diffrn_reflns_theta_max 69.310
_diffrn_reflns_theta_min 4.058
_diffrn_source 'fine-focus sealed X-ray tube'
_diffrn_source_type 'Enhance (Cu) X-ray Source'
_exptl_absorpt_coefficient_mu 0.488
_exptl_absorpt_correction_T_max 1.00000
_exptl_absorpt_correction_T_min 0.12061
_exptl_absorpt_correction_type multi-scan
_exptl_absorpt_process_details
;
CrysAlisPro 1.171.39.28b (Rigaku Oxford Diffraction, 2015)
Empirical absorption correction using spherical harmonics,
 implemented in SCALE3 ABSPACK scaling algorithm.
;
_exptl_crystal_colour 'light colourless'
_exptl_crystal_colour_modifier light
_exptl_crystal_colour_primary colourless
_exptl_crystal_density_diffrn 1.087
_exptl_crystal_description needle
_exptl_crystal_F_000 1512
_exptl_crystal_size_max 0.72
_exptl_crystal_size_mid 0.06
_exptl_crystal_size_min 0.05
_refine_diff_density_max 0.453
_refine_diff_density_min -0.427
_refine_diff_density_rms 0.078
_refine_ls_abs_structure_details
;
 Flack x determined using 2006 quotients [(I+)-(I-)]/[(I+)+(I-)]
 (Parsons, Flack and Wagner, Acta Cryst. B69 (2013) 249-259).
;
_refine_ls_abs_structure_Flack 0.0(4)
_refine_ls_extinction_method none
_refine_ls_goodness_of_fit_ref 1.092
_refine_ls_hydrogen_treatment constr
_refine_ls_matrix_type full
_refine_ls_number_parameters 448
_refine_ls_number_reflns 7103
_refine_ls_number_restraints 0
_refine_ls_restrained_S_all 1.092
_refine_ls_R_factor_all 0.1002
_refine_ls_R_factor_gt 0.0796
_refine_ls_shift/su_max 0.001
_refine_ls_shift/su_mean 0.000
_refine_ls_structure_factor_coef Fsqd
_refine_ls_weighting_details 'w=1/[\s^2^(Fo^2^)+(0.1290P)^2^+4.4410P] where P=(Fo^2^+2Fc^2^)/3'
_refine_ls_weighting_scheme calc
_refine_ls_wR_factor_gt 0.2066
_refine_ls_wR_factor_ref 0.2303
_reflns_Friedel_coverage 0.624
_reflns_Friedel_fraction_full 0.869
_reflns_Friedel_fraction_max 0.841
_reflns_number_gt 6339
_reflns_number_total 7103
_reflns_threshold_expression 'I > 2\s(I)'
_cod_data_source_file ja9b00621_si_004.cif
_cod_data_source_block yxr-13-42a
_cod_depositor_comments
;

2020-06-08
Z value and formula fixed to values more according to usual
chemical conventions.                 miguel
;
_cod_original_formula_sum 'C45 H84 O3'
_cod_original_formula_weight 673.12
_cod_original_formula_moiety '3(C15 H28 O)'
_cod_original_formula_units_Z 4
_cod_database_code 4127799
_shelx_space_group_comment
;
The symmetry employed for this shelxl refinement is uniquely defined
by the following loop, which should always be used as a source of
symmetry information in preference to the above space-group names.
They are only intended as comments.
;
_reflns_odcompleteness_completeness 99.26
_reflns_odcompleteness_iscentric 1
_reflns_odcompleteness_theta 66.97
_olex2_refinement_description
;
1. Fixed Uiso
 At 1.2 times of:
  All C(H) groups, All C(H,H) groups
 At 1.5 times of:
  All C(H,H,H) groups, All O(H) groups
2.a Ternary CH refined with riding coordinates:
 C1A(H1AA), C2A(H2A), C9A(H9A), C13A(H13A), C1B(H1BA), C2B(H2B), C9B(H9B),
 C13B(H13B), C1C(H1CA), C2C(H2C), C9C(H9C), C13C(H13C)
2.b Secondary CH2 refined with riding coordinates:
 C3A(H3AA,H3AB), C4A(H4AA,H4AB), C7A(H7AA,H7AB), C8A(H8AA,H8AB), C10A(H10E,
 H10F), C3B(H3BA,H3BB), C4B(H4BA,H4BB), C7B(H7BA,H7BB), C8B(H8BA,H8BB),
 C10B(H10C,H10D), C3C(H3CA,H3CB), C4C(H4CA,H4CB), C7C(H7CA,H7CB), C8C(H8CA,
 H8CB), C10C(H10A,H10B)
2.c Aromatic/amide H refined with riding coordinates:
 C5A(H5A), C5B(H5B), C5C(H5C)
2.d Idealised Me refined as rotating group:
 C11A(H11G,H11H,H11I), C12A(H12G,H12H,H12I), C14A(H14G,H14H,H14I), C15A(H15G,
 H15H,H15I), C11B(H11D,H11E,H11F), C12B(H12D,H12E,H12F), C14B(H14D,H14E,H14F),
 C15B(H15D,H15E,H15F), C11C(H11A,H11B,H11C), C12C(H12A,H12B,H12C), C14C(H14A,
 H14B,H14C), C15C(H15A,H15B,H15C)
2.e Idealised tetrahedral OH refined as rotating group:
 O1A(H1A), O1B(H1B), O1C(H1C)
;
_shelx_shelxl_version_number 2014/7
_olex2_submission_special_instructions 'No special instructions were received'
_oxdiff_exptl_absorpt_empirical_details
;
Empirical correction (ABSPACK) includes:
- Absorption correction using spherical harmonics
- Frame scaling
;
_oxdiff_exptl_absorpt_empirical_full_max 2.177
_oxdiff_exptl_absorpt_empirical_full_min 0.083

loop_
_space_group_symop_operation_xyz
'x, y, z'
'-x+1/2, -y, z+1/2'
'-x, y+1/2, -z+1/2'
'x+1/2, -y+1/2, -z'

loop_
_atom_site_label
_atom_site_type_symbol
_atom_site_fract_x
_atom_site_fract_y
_atom_site_fract_z
_atom_site_U_iso_or_equiv
_atom_site_adp_type
_atom_site_occupancy
_atom_site_site_symmetry_order
_atom_site_calc_flag
_atom_site_refinement_flags_posn
O1A O 1.6909(6) 1.70312(15) 1.31696(7) 0.0158(7) Uani 1 1 d .
H1A H 1.8081 1.6945 1.3300 0.024 Uiso 1 1 calc GR
C1A C 1.6717(9) 1.6510(2) 1.29122(10) 0.0136(9) Uani 1 1 d .
H1AA H 1.8385 1.6469 1.2806 0.016 Uiso 1 1 calc R
C2A C 1.6122(9) 1.5826(2) 1.30837(11) 0.0142(9) Uani 1 1 d .
H2A H 1.7472 1.5745 1.3250 0.017 Uiso 1 1 calc R
C3A C 1.6040(9) 1.5204(2) 1.28493(11) 0.0168(9) Uani 1 1 d .
H3AA H 1.4618 1.5257 1.2695 0.020 Uiso 1 1 calc R
H3AB H 1.5687 1.4815 1.2992 0.020 Uiso 1 1 calc R
C4A C 1.8389(9) 1.5039(2) 1.26303(12) 0.0185(10) Uani 1 1 d .
H4AA H 1.9859 1.5003 1.2777 0.022 Uiso 1 1 calc R
H4AB H 1.8149 1.4609 1.2517 0.022 Uiso 1 1 calc R
C5A C 1.8829(9) 1.5575(2) 1.23674(11) 0.0182(9) Uani 1 1 d .
H5A H 2.0272 1.5836 1.2394 0.022 Uiso 1 1 calc R
C6A C 1.7369(10) 1.5716(2) 1.20984(11) 0.0197(10) Uani 1 1 d .
C7A C 1.7603(13) 1.6379(2) 1.19134(12) 0.0323(14) Uani 1 1 d .
H7AA H 1.6080 1.6448 1.1780 0.039 Uiso 1 1 calc R
H7AB H 1.9001 1.6346 1.1754 0.039 Uiso 1 1 calc R
C8A C 1.8019(11) 1.7001(2) 1.21388(12) 0.0222(11) Uani 1 1 d .
H8AA H 1.8514 1.7371 1.1992 0.027 Uiso 1 1 calc R
H8AB H 1.9427 1.6909 1.2291 0.027 Uiso 1 1 calc R
C9A C 1.5758(9) 1.7235(2) 1.23595(11) 0.0157(9) Uani 1 1 d .
H9A H 1.4348 1.7295 1.2200 0.019 Uiso 1 1 calc R
C10A C 1.4841(9) 1.6714(2) 1.26261(10) 0.0133(9) Uani 1 1 d .
H10E H 1.4352 1.6309 1.2504 0.016 Uiso 1 1 calc R
H10F H 1.3332 1.6892 1.2734 0.016 Uiso 1 1 calc R
C11A C 1.3659(10) 1.5853(2) 1.32865(11) 0.0195(10) Uani 1 1 d .
H11G H 1.2265 1.5906 1.3132 0.029 Uiso 1 1 calc GR
H11H H 1.3705 1.6228 1.3442 0.029 Uiso 1 1 calc GR
H11I H 1.3458 1.5443 1.3414 0.029 Uiso 1 1 calc GR
C12A C 1.5287(10) 1.5261(2) 1.19732(12) 0.0238(11) Uani 1 1 d .
H12G H 1.3683 1.5475 1.2009 0.036 Uiso 1 1 calc GR
H12H H 1.5338 1.4844 1.2097 0.036 Uiso 1 1 calc GR
H12I H 1.5515 1.5173 1.1734 0.036 Uiso 1 1 calc GR
C13A C 1.6256(9) 1.7941(2) 1.25150(11) 0.0167(9) Uani 1 1 d .
H13A H 1.7606 1.7896 1.2685 0.020 Uiso 1 1 calc R
C14A C 1.7093(10) 1.8466(2) 1.22527(12) 0.0219(11) Uani 1 1 d .
H14G H 1.5927 1.8470 1.2065 0.033 Uiso 1 1 calc GR
H14H H 1.8750 1.8355 1.2170 0.033 Uiso 1 1 calc GR
H14I H 1.7127 1.8902 1.2358 0.033 Uiso 1 1 calc GR
C15A C 1.3909(10) 1.8208(2) 1.26985(12) 0.0236(11) Uani 1 1 d .
H15G H 1.3457 1.7906 1.2880 0.035 Uiso 1 1 calc GR
H15H H 1.2536 1.8240 1.2539 0.035 Uiso 1 1 calc GR
H15I H 1.4260 1.8645 1.2792 0.035 Uiso 1 1 calc GR
O1B O 1.7395(6) 1.26370(15) 1.48147(7) 0.0161(7) Uani 1 1 d .
H1B H 1.8780 1.2585 1.4905 0.024 Uiso 1 1 calc GR
C1B C 1.7639(8) 1.3087(2) 1.45260(10) 0.0116(8) Uani 1 1 d .
H1BA H 1.6060 1.3058 1.4396 0.014 Uiso 1 1 calc R
C2B C 1.7852(9) 1.3821(2) 1.46604(11) 0.0149(9) Uani 1 1 d .
H2B H 1.6398 1.3890 1.4812 0.018 Uiso 1 1 calc R
C3B C 1.7777(9) 1.4398(2) 1.43983(11) 0.0183(10) Uani 1 1 d .
H3BA H 1.9348 1.4387 1.4271 0.022 Uiso 1 1 calc R
H3BB H 1.7751 1.4818 1.4525 0.022 Uiso 1 1 calc R
C4B C 1.5597(9) 1.4418(2) 1.41379(12) 0.0203(10) Uani 1 1 d .
H4BA H 1.3996 1.4405 1.4258 0.024 Uiso 1 1 calc R
H4BB H 1.5672 1.4835 1.4009 0.024 Uiso 1 1 calc R
C5B C 1.5758(10) 1.3836(2) 1.38977(11) 0.0210(10) Uani 1 1 d .
H5B H 1.4482 1.3515 1.3909 0.025 Uiso 1 1 calc R
C6B C 1.7575(10) 1.3739(2) 1.36690(11) 0.0194(10) Uani 1 1 d .
C7B C 1.8137(10) 1.3049(2) 1.35207(11) 0.0205(10) Uani 1 1 d .
H7BA H 1.9933 1.3024 1.3473 0.025 Uiso 1 1 calc R
H7BB H 1.7260 1.3010 1.3304 0.025 Uiso 1 1 calc R
C8B C 1.7427(11) 1.2442(2) 1.37396(11) 0.0223(10) Uani 1 1 d .
H8BA H 1.7313 1.2051 1.3592 0.027 Uiso 1 1 calc R
H8BB H 1.5760 1.2520 1.3835 0.027 Uiso 1 1 calc R
C9B C 1.9238(9) 1.2278(2) 1.40342(10) 0.0148(9) Uani 1 1 d .
H9B H 2.0864 1.2183 1.3924 0.018 Uiso 1 1 calc R
C10B C 1.9771(8) 1.2862(2) 1.42853(11) 0.0125(9) Uani 1 1 d .
H10C H 2.1203 1.2733 1.4426 0.015 Uiso 1 1 calc R
H10D H 2.0285 1.3249 1.4151 0.015 Uiso 1 1 calc R
C11B C 2.0209(10) 1.3915(2) 1.48847(12) 0.0220(10) Uani 1 1 d .
H11D H 2.1697 1.3874 1.4746 0.033 Uiso 1 1 calc GR
H11E H 2.0234 1.3576 1.5060 0.033 Uiso 1 1 calc GR
H11F H 2.0170 1.4352 1.4989 0.033 Uiso 1 1 calc GR
C12B C 1.9438(10) 1.4274(2) 1.35610(12) 0.0202(10) Uani 1 1 d .
H12D H 2.1049 1.4185 1.3664 0.030 Uiso 1 1 calc GR
H12E H 1.8841 1.4707 1.3634 0.030 Uiso 1 1 calc GR
H12F H 1.9607 1.4270 1.3316 0.030 Uiso 1 1 calc GR
C13B C 1.8502(10) 1.1615(2) 1.42193(11) 0.0180(10) Uani 1 1 d .
H13B H 1.7047 1.1714 1.4366 0.022 Uiso 1 1 calc R
C14B C 1.7729(11) 1.1047(2) 1.39758(12) 0.0269(12) Uani 1 1 d .
H14D H 1.9028 1.0982 1.3808 0.040 Uiso 1 1 calc GR
H14E H 1.6177 1.1164 1.3864 0.040 Uiso 1 1 calc GR
H14F H 1.7500 1.0639 1.4103 0.040 Uiso 1 1 calc GR
C15B C 2.0619(11) 1.1363(2) 1.44484(12) 0.0245(11) Uani 1 1 d .
H15D H 2.1039 1.1704 1.4613 0.037 Uiso 1 1 calc GR
H15E H 2.2077 1.1263 1.4311 0.037 Uiso 1 1 calc GR
H15F H 2.0079 1.0963 1.4565 0.037 Uiso 1 1 calc GR
O1C O 1.1932(6) 1.74726(15) 1.34914(7) 0.0164(7) Uani 1 1 d .
H1C H 1.3194 1.7533 1.3374 0.025 Uiso 1 1 calc GR
C1C C 1.1733(8) 1.8004(2) 1.37428(10) 0.0118(9) Uani 1 1 d .
H1CA H 1.3408 1.8054 1.3846 0.014 Uiso 1 1 calc R
C2C C 1.1115(8) 1.8680(2) 1.35636(11) 0.0136(9) Uani 1 1 d .
H2C H 1.2452 1.8759 1.3395 0.016 Uiso 1 1 calc R
C3C C 1.0983(9) 1.9313(2) 1.37897(11) 0.0153(9) Uani 1 1 d .
H3CA H 0.9599 1.9254 1.3949 0.018 Uiso 1 1 calc R
H3CB H 1.0555 1.9691 1.3644 0.018 Uiso 1 1 calc R
C4C C 1.3363(10) 1.9508(2) 1.39984(11) 0.0185(10) Uani 1 1 d .
H4CA H 1.4793 1.9555 1.3845 0.022 Uiso 1 1 calc R
H4CB H 1.3086 1.9938 1.4110 0.022 Uiso 1 1 calc R
C5C C 1.3934(9) 1.8984(2) 1.42614(11) 0.0170(9) Uani 1 1 d .
H5C H 1.5395 1.8732 1.4229 0.020 Uiso 1 1 calc R
C6C C 1.2555(10) 1.8841(2) 1.45375(11) 0.0207(10) Uani 1 1 d .
C7C C 1.2952(13) 1.8182(3) 1.47264(12) 0.0334(14) Uani 1 1 d .
H7CA H 1.1535 1.8115 1.4880 0.040 Uiso 1 1 calc R
H7CB H 1.4456 1.8225 1.4867 0.040 Uiso 1 1 calc R
C8C C 1.3232(10) 1.7550(2) 1.45050(12) 0.0214(10) Uani 1 1 d .
H8CA H 1.3794 1.7185 1.4652 0.026 Uiso 1 1 calc R
H8CB H 1.4564 1.7632 1.4340 0.026 Uiso 1 1 calc R
C9C C 1.0875(9) 1.7304(2) 1.43072(10) 0.0147(9) Uani 1 1 d .
H9C H 0.9521 1.7267 1.4477 0.018 Uiso 1 1 calc R
C10C C 0.9907(9) 1.7806(2) 1.40336(10) 0.0133(9) Uani 1 1 d .
H10A H 0.8403 1.7615 1.3930 0.016 Uiso 1 1 calc R
H10B H 0.9398 1.8215 1.4150 0.016 Uiso 1 1 calc R
C11C C 0.8613(10) 1.8640(2) 1.33649(12) 0.0213(10) Uani 1 1 d .
H11A H 0.7240 1.8587 1.3523 0.032 Uiso 1 1 calc GR
H11B H 0.8659 1.8263 1.3212 0.032 Uiso 1 1 calc GR
H11C H 0.8379 1.9047 1.3236 0.032 Uiso 1 1 calc GR
C12C C 1.0469(11) 1.9284(3) 1.46703(13) 0.0294(12) Uani 1 1 d .
H12A H 0.8876 1.9061 1.4640 0.044 Uiso 1 1 calc GR
H12B H 1.0463 1.9701 1.4547 0.044 Uiso 1 1 calc GR
H12C H 1.0737 1.9372 1.4909 0.044 Uiso 1 1 calc GR
C13C C 1.1302(9) 1.6581(2) 1.41669(11) 0.0175(10) Uani 1 1 d .
H13C H 1.2669 1.6600 1.3998 0.021 Uiso 1 1 calc R
C14C C 1.2068(10) 1.6079(2) 1.44447(12) 0.0235(11) Uani 1 1 d .
H14A H 1.0877 1.6099 1.4630 0.035 Uiso 1 1 calc GR
H14B H 1.3722 1.6190 1.4528 0.035 Uiso 1 1 calc GR
H14C H 1.2087 1.5633 1.4351 0.035 Uiso 1 1 calc GR
C15C C 0.8943(11) 1.6308(2) 1.39876(13) 0.0252(11) Uani 1 1 d .
H15A H 0.8570 1.6581 1.3791 0.038 Uiso 1 1 calc GR
H15B H 0.7540 1.6319 1.4143 0.038 Uiso 1 1 calc GR
H15C H 0.9240 1.5853 1.3916 0.038 Uiso 1 1 calc GR

loop_
_atom_site_aniso_label
_atom_site_aniso_U_11
_atom_site_aniso_U_22
_atom_site_aniso_U_33
_atom_site_aniso_U_23
_atom_site_aniso_U_13
_atom_site_aniso_U_12
O1A 0.0175(18) 0.0121(14) 0.0178(14) -0.0004(11) -0.0070(13) -0.0019(13)
C1A 0.015(2) 0.0070(18) 0.0193(19) 0.0001(16) 0.0006(18) -0.0001(18)
C2A 0.009(2) 0.0106(19) 0.023(2) 0.0008(17) 0.0002(17) -0.0017(18)
C3A 0.014(2) 0.012(2) 0.025(2) 0.0017(17) -0.0020(19) -0.0022(19)
C4A 0.009(2) 0.014(2) 0.032(2) -0.0072(18) -0.0041(19) 0.0047(18)
C5A 0.010(2) 0.016(2) 0.029(2) -0.0073(18) 0.0028(19) 0.0019(19)
C6A 0.016(2) 0.017(2) 0.026(2) -0.0052(18) 0.006(2) 0.003(2)
C7A 0.054(4) 0.020(2) 0.023(2) -0.0015(19) 0.011(3) -0.001(3)
C8A 0.026(3) 0.013(2) 0.027(2) 0.0018(18) 0.010(2) -0.004(2)
C9A 0.014(2) 0.015(2) 0.0182(19) -0.0007(17) -0.0021(18) -0.0012(19)
C10A 0.013(2) 0.0099(18) 0.0171(19) -0.0011(16) -0.0021(17) -0.0002(18)
C11A 0.016(3) 0.015(2) 0.027(2) 0.0013(18) 0.0054(19) -0.005(2)
C12A 0.019(3) 0.025(2) 0.027(2) -0.005(2) -0.004(2) 0.004(2)
C13A 0.016(2) 0.012(2) 0.022(2) 0.0017(17) -0.0009(19) -0.0029(19)
C14A 0.025(3) 0.014(2) 0.026(2) 0.0062(18) -0.003(2) -0.004(2)
C15A 0.025(3) 0.014(2) 0.032(2) 0.0021(18) 0.003(2) 0.001(2)
O1B 0.0088(15) 0.0180(15) 0.0213(15) 0.0050(12) 0.0007(12) -0.0019(14)
C1B 0.005(2) 0.0098(19) 0.0202(19) -0.0008(16) -0.0005(17) 0.0001(18)
C2B 0.012(2) 0.0106(19) 0.022(2) -0.0021(16) 0.0015(18) -0.0032(18)
C3B 0.018(2) 0.015(2) 0.022(2) -0.0005(17) 0.0018(19) 0.002(2)
C4B 0.013(2) 0.020(2) 0.028(2) 0.0064(19) 0.004(2) 0.007(2)
C5B 0.017(2) 0.021(2) 0.025(2) 0.0088(18) -0.005(2) -0.003(2)
C6B 0.023(3) 0.016(2) 0.019(2) 0.0020(17) -0.0048(19) -0.001(2)
C7B 0.026(3) 0.019(2) 0.0159(19) -0.0006(17) -0.0047(19) 0.001(2)
C8B 0.026(3) 0.018(2) 0.024(2) -0.0027(18) -0.006(2) -0.001(2)
C9B 0.013(2) 0.013(2) 0.0186(19) 0.0009(17) 0.0017(17) 0.0027(19)
C10B 0.004(2) 0.0127(19) 0.0209(19) 0.0013(16) 0.0005(16) -0.0036(17)
C11B 0.023(3) 0.018(2) 0.025(2) -0.0031(18) -0.001(2) 0.001(2)
C12B 0.015(2) 0.021(2) 0.025(2) 0.0040(18) 0.0031(19) 0.004(2)
C13B 0.018(3) 0.015(2) 0.021(2) 0.0002(17) 0.0004(18) 0.002(2)
C14B 0.034(3) 0.018(2) 0.028(2) -0.0022(19) -0.002(2) -0.004(2)
C15B 0.034(3) 0.013(2) 0.026(2) 0.0009(17) -0.003(2) 0.006(2)
O1C 0.0160(18) 0.0131(14) 0.0200(14) -0.0010(12) 0.0060(13) 0.0022(14)
C1C 0.006(2) 0.0086(18) 0.0206(19) -0.0012(16) -0.0007(17) 0.0038(17)
C2C 0.007(2) 0.013(2) 0.0206(19) -0.0008(16) 0.0011(17) -0.0018(18)
C3C 0.009(2) 0.014(2) 0.023(2) -0.0020(17) -0.0007(18) 0.0001(19)
C4C 0.015(2) 0.015(2) 0.026(2) -0.0043(18) 0.0001(19) -0.002(2)
C5C 0.007(2) 0.015(2) 0.028(2) -0.0068(17) -0.0023(18) -0.0007(19)
C6C 0.017(2) 0.022(2) 0.023(2) -0.0052(18) -0.0022(19) -0.008(2)
C7C 0.053(4) 0.026(3) 0.021(2) 0.000(2) -0.011(2) -0.012(3)
C8C 0.016(3) 0.020(2) 0.028(2) 0.0046(19) -0.0071(19) -0.001(2)
C9C 0.016(2) 0.012(2) 0.0157(18) -0.0014(16) 0.0004(17) -0.001(2)
C10C 0.008(2) 0.0130(19) 0.0184(19) -0.0013(16) 0.0019(16) 0.0000(18)
C11C 0.021(3) 0.017(2) 0.026(2) -0.0006(18) -0.006(2) 0.005(2)
C12C 0.026(3) 0.034(3) 0.028(2) -0.008(2) 0.006(2) -0.008(3)
C13C 0.017(2) 0.017(2) 0.019(2) -0.0011(17) 0.0027(18) 0.003(2)
C14C 0.026(3) 0.019(2) 0.026(2) 0.0001(18) 0.001(2) 0.008(2)
C15C 0.028(3) 0.016(2) 0.031(2) -0.0015(19) -0.002(2) -0.004(2)

loop_
_atom_type_symbol
_atom_type_description
_atom_type_scat_dispersion_real
_atom_type_scat_dispersion_imag
_atom_type_scat_source
C C 0.0181 0.0091 'International Tables Vol C Tables 4.2.6.8 and 6.1.1.4'
H H 0.0000 0.0000 'International Tables Vol C Tables 4.2.6.8 and 6.1.1.4'
O O 0.0492 0.0322 'International Tables Vol C Tables 4.2.6.8 and 6.1.1.4'

loop_
_geom_angle_atom_site_label_1
_geom_angle_atom_site_label_2
_geom_angle_atom_site_label_3
_geom_angle
C1A O1A H1A 109.5
O1A C1A H1AA 107.0
O1A C1A C2A 110.0(3)
O1A C1A C10A 111.1(3)
C2A C1A H1AA 107.0
C2A C1A C10A 114.3(4)
C10A C1A H1AA 107.0
C1A C2A H2A 106.5
C3A C2A C1A 117.0(3)
C3A C2A H2A 106.5
C11A C2A C1A 111.6(4)
C11A C2A H2A 106.5
C11A C2A C3A 108.2(4)
C2A C3A H3AA 107.7
C2A C3A H3AB 107.7
C2A C3A C4A 118.5(4)
H3AA C3A H3AB 107.1
C4A C3A H3AA 107.7
C4A C3A H3AB 107.7
C3A C4A H4AA 109.5
C3A C4A H4AB 109.5
H4AA C4A H4AB 108.1
C5A C4A C3A 110.8(4)
C5A C4A H4AA 109.5
C5A C4A H4AB 109.5
C4A C5A H5A 116.6
C6A C5A C4A 126.9(4)
C6A C5A H5A 116.6
C5A C6A C7A 121.0(5)
C5A C6A C12A 123.5(4)
C7A C6A C12A 115.4(4)
C6A C7A H7AA 108.3
C6A C7A H7AB 108.3
C6A C7A C8A 116.1(4)
H7AA C7A H7AB 107.4
C8A C7A H7AA 108.3
C8A C7A H7AB 108.3
C7A C8A H8AA 108.1
C7A C8A H8AB 108.1
C7A C8A C9A 116.9(4)
H8AA C8A H8AB 107.3
C9A C8A H8AA 108.1
C9A C8A H8AB 108.1
C8A C9A H9A 105.7
C8A C9A C13A 111.1(4)
C10A C9A C8A 114.6(4)
C10A C9A H9A 105.7
C10A C9A C13A 113.3(3)
C13A C9A H9A 105.7
C1A C10A H10E 108.0
C1A C10A H10F 108.0
C9A C10A C1A 117.4(4)
C9A C10A H10E 108.0
C9A C10A H10F 108.0
H10E C10A H10F 107.2
C2A C11A H11G 109.5
C2A C11A H11H 109.5
C2A C11A H11I 109.5
H11G C11A H11H 109.5
H11G C11A H11I 109.5
H11H C11A H11I 109.5
C6A C12A H12G 109.5
C6A C12A H12H 109.5
C6A C12A H12I 109.5
H12G C12A H12H 109.5
H12G C12A H12I 109.5
H12H C12A H12I 109.5
C9A C13A H13A 107.8
C14A C13A C9A 113.8(4)
C14A C13A H13A 107.8
C14A C13A C15A 108.3(4)
C15A C13A C9A 111.0(4)
C15A C13A H13A 107.8
C13A C14A H14G 109.5
C13A C14A H14H 109.5
C13A C14A H14I 109.5
H14G C14A H14H 109.5
H14G C14A H14I 109.5
H14H C14A H14I 109.5
C13A C15A H15G 109.5
C13A C15A H15H 109.5
C13A C15A H15I 109.5
H15G C15A H15H 109.5
H15G C15A H15I 109.5
H15H C15A H15I 109.5
C1B O1B H1B 109.5
O1B C1B H1BA 107.0
O1B C1B C2B 108.9(3)
O1B C1B C10B 111.3(3)
C2B C1B H1BA 107.0
C10B C1B H1BA 107.0
C10B C1B C2B 115.3(4)
C1B C2B H2B 106.1
C3B C2B C1B 118.2(3)
C3B C2B H2B 106.1
C11B C2B C1B 111.4(4)
C11B C2B H2B 106.1
C11B C2B C3B 108.1(4)
C2B C3B H3BA 107.7
C2B C3B H3BB 107.7
C2B C3B C4B 118.6(4)
H3BA C3B H3BB 107.1
C4B C3B H3BA 107.7
C4B C3B H3BB 107.7
C3B C4B H4BA 109.5
C3B C4B H4BB 109.5
H4BA C4B H4BB 108.1
C5B C4B C3B 110.7(4)
C5B C4B H4BA 109.5
C5B C4B H4BB 109.5
C4B C5B H5B 117.4
C6B C5B C4B 125.2(5)
C6B C5B H5B 117.4
C5B C6B C7B 122.0(4)
C5B C6B C12B 124.1(4)
C12B C6B C7B 113.6(4)
C6B C7B H7BA 108.1
C6B C7B H7BB 108.1
C6B C7B C8B 116.8(4)
H7BA C7B H7BB 107.3
C8B C7B H7BA 108.1
C8B C7B H7BB 108.1
C7B C8B H8BA 108.3
C7B C8B H8BB 108.3
C7B C8B C9B 115.8(4)
H8BA C8B H8BB 107.4
C9B C8B H8BA 108.3
C9B C8B H8BB 108.3
C8B C9B H9B 105.2
C8B C9B C10B 115.5(4)
C8B C9B C13B 112.0(4)
C10B C9B H9B 105.2
C10B C9B C13B 112.7(3)
C13B C9B H9B 105.2
C1B C10B C9B 118.3(4)
C1B C10B H10C 107.7
C1B C10B H10D 107.7
C9B C10B H10C 107.7
C9B C10B H10D 107.7
H10C C10B H10D 107.1
C2B C11B H11D 109.5
C2B C11B H11E 109.5
C2B C11B H11F 109.5
H11D C11B H11E 109.5
H11D C11B H11F 109.5
H11E C11B H11F 109.5
C6B C12B H12D 109.5
C6B C12B H12E 109.5
C6B C12B H12F 109.5
H12D C12B H12E 109.5
H12D C12B H12F 109.5
H12E C12B H12F 109.5
C9B C13B H13B 107.5
C14B C13B C9B 113.7(4)
C14B C13B H13B 107.5
C15B C13B C9B 111.7(4)
C15B C13B H13B 107.5
C15B C13B C14B 108.6(4)
C13B C14B H14D 109.5
C13B C14B H14E 109.5
C13B C14B H14F 109.5
H14D C14B H14E 109.5
H14D C14B H14F 109.5
H14E C14B H14F 109.5
C13B C15B H15D 109.5
C13B C15B H15E 109.5
C13B C15B H15F 109.5
H15D C15B H15E 109.5
H15D C15B H15F 109.5
H15E C15B H15F 109.5
C1C O1C H1C 109.5
O1C C1C H1CA 106.8
O1C C1C C2C 110.0(3)
O1C C1C C10C 111.1(3)
C2C C1C H1CA 106.8
C10C C1C H1CA 106.8
C10C C1C C2C 114.9(3)
C1C C2C H2C 106.8
C3C C2C C1C 117.3(3)
C3C C2C H2C 106.8
C11C C2C C1C 111.4(4)
C11C C2C H2C 106.8
C11C C2C C3C 107.1(4)
C2C C3C H3CA 107.8
C2C C3C H3CB 107.8
C2C C3C C4C 118.0(4)
H3CA C3C H3CB 107.1
C4C C3C H3CA 107.8
C4C C3C H3CB 107.8
C3C C4C H4CA 109.5
C3C C4C H4CB 109.5
H4CA C4C H4CB 108.1
C5C C4C C3C 110.6(4)
C5C C4C H4CA 109.5
C5C C4C H4CB 109.5
C4C C5C H5C 116.8
C6C C5C C4C 126.4(5)
C6C C5C H5C 116.8
C5C C6C C7C 120.0(5)
C5C C6C C12C 123.9(5)
C12C C6C C7C 116.0(5)
C6C C7C H7CA 108.2
C6C C7C H7CB 108.2
C6C C7C C8C 116.5(4)
H7CA C7C H7CB 107.3
C8C C7C H7CA 108.2
C8C C7C H7CB 108.2
C7C C8C H8CA 107.9
C7C C8C H8CB 107.9
C7C C8C C9C 117.6(4)
H8CA C8C H8CB 107.2
C9C C8C H8CA 107.9
C9C C8C H8CB 107.9
C8C C9C H9C 106.0
C8C C9C C10C 114.1(4)
C8C C9C C13C 110.5(4)
C10C C9C H9C 106.0
C10C C9C C13C 113.6(3)
C13C C9C H9C 106.0
C1C C10C C9C 117.7(4)
C1C C10C H10A 107.9
C1C C10C H10B 107.9
C9C C10C H10A 107.9
C9C C10C H10B 107.9
H10A C10C H10B 107.2
C2C C11C H11A 109.5
C2C C11C H11B 109.5
C2C C11C H11C 109.5
H11A C11C H11B 109.5
H11A C11C H11C 109.5
H11B C11C H11C 109.5
C6C C12C H12A 109.5
C6C C12C H12B 109.5
C6C C12C H12C 109.5
H12A C12C H12B 109.5
H12A C12C H12C 109.5
H12B C12C H12C 109.5
C9C C13C H13C 108.0
C14C C13C C9C 113.0(4)
C14C C13C H13C 108.0
C14C C13C C15C 108.1(4)
C15C C13C C9C 111.7(4)
C15C C13C H13C 108.0
C13C C14C H14A 109.5
C13C C14C H14B 109.5
C13C C14C H14C 109.5
H14A C14C H14B 109.5
H14A C14C H14C 109.5
H14B C14C H14C 109.5
C13C C15C H15A 109.5
C13C C15C H15B 109.5
C13C C15C H15C 109.5
H15A C15C H15B 109.5
H15A C15C H15C 109.5
H15B C15C H15C 109.5

loop_
_geom_bond_atom_site_label_1
_geom_bond_atom_site_label_2
_geom_bond_distance
O1A H1A 0.8200
O1A C1A 1.447(5)
C1A H1AA 0.9800
C1A C2A 1.548(5)
C1A C10A 1.550(6)
C2A H2A 0.9800
C2A C3A 1.539(6)
C2A C11A 1.527(6)
C3A H3AA 0.9700
C3A H3AB 0.9700
C3A C4A 1.545(7)
C4A H4AA 0.9700
C4A H4AB 0.9700
C4A C5A 1.497(6)
C5A H5A 0.9300
C5A C6A 1.335(7)
C6A C7A 1.507(6)
C6A C12A 1.508(7)
C7A H7AA 0.9700
C7A H7AB 0.9700
C7A C8A 1.533(6)
C8A H8AA 0.9700
C8A H8AB 0.9700
C8A C9A 1.548(7)
C9A H9A 0.9800
C9A C10A 1.547(6)
C9A C13A 1.551(6)
C10A H10E 0.9700
C10A H10F 0.9700
C11A H11G 0.9600
C11A H11H 0.9600
C11A H11I 0.9600
C12A H12G 0.9600
C12A H12H 0.9600
C12A H12I 0.9600
C13A H13A 0.9800
C13A C14A 1.528(6)
C13A C15A 1.530(7)
C14A H14G 0.9600
C14A H14H 0.9600
C14A H14I 0.9600
C15A H15G 0.9600
C15A H15H 0.9600
C15A H15I 0.9600
O1B H1B 0.8200
O1B C1B 1.446(5)
C1B H1BA 0.9800
C1B C2B 1.554(5)
C1B C10B 1.536(6)
C2B H2B 0.9800
C2B C3B 1.538(6)
C2B C11B 1.536(7)
C3B H3BA 0.9700
C3B H3BB 0.9700
C3B C4B 1.539(7)
C4B H4BA 0.9700
C4B H4BB 0.9700
C4B C5B 1.493(7)
C5B H5B 0.9300
C5B C6B 1.327(7)
C6B C7B 1.519(6)
C6B C12B 1.510(7)
C7B H7BA 0.9700
C7B H7BB 0.9700
C7B C8B 1.525(6)
C8B H8BA 0.9700
C8B H8BB 0.9700
C8B C9B 1.534(6)
C9B H9B 0.9800
C9B C10B 1.546(6)
C9B C13B 1.552(6)
C10B H10C 0.9700
C10B H10D 0.9700
C11B H11D 0.9600
C11B H11E 0.9600
C11B H11F 0.9600
C12B H12D 0.9600
C12B H12E 0.9600
C12B H12F 0.9600
C13B H13B 0.9800
C13B C14B 1.533(6)
C13B C15B 1.520(7)
C14B H14D 0.9600
C14B H14E 0.9600
C14B H14F 0.9600
C15B H15D 0.9600
C15B H15E 0.9600
C15B H15F 0.9600
O1C H1C 0.8200
O1C C1C 1.446(5)
C1C H1CA 0.9800
C1C C2C 1.550(6)
C1C C10C 1.543(6)
C2C H2C 0.9800
C2C C3C 1.538(6)
C2C C11C 1.538(6)
C3C H3CA 0.9700
C3C H3CB 0.9700
C3C C4C 1.550(6)
C4C H4CA 0.9700
C4C H4CB 0.9700
C4C C5C 1.494(6)
C5C H5C 0.9300
C5C C6C 1.333(7)
C6C C7C 1.520(7)
C6C C12C 1.504(7)
C7C H7CA 0.9700
C7C H7CB 0.9700
C7C C8C 1.532(7)
C8C H8CA 0.9700
C8C H8CB 0.9700
C8C C9C 1.547(6)
C9C H9C 0.9800
C9C C10C 1.550(6)
C9C C13C 1.555(6)
C10C H10A 0.9700
C10C H10B 0.9700
C11C H11A 0.9600
C11C H11B 0.9600
C11C H11C 0.9600
C12C H12A 0.9600
C12C H12B 0.9600
C12C H12C 0.9600
C13C H13C 0.9800
C13C C14C 1.529(6)
C13C C15C 1.531(7)
C14C H14A 0.9600
C14C H14B 0.9600
C14C H14C 0.9600
C15C H15A 0.9600
C15C H15B 0.9600
C15C H15C 0.9600

loop_
_geom_torsion_atom_site_label_1
_geom_torsion_atom_site_label_2
_geom_torsion_atom_site_label_3
_geom_torsion_atom_site_label_4
_geom_torsion
O1A C1A C2A C3A -175.8(4)
O1A C1A C2A C11A 58.9(5)
O1A C1A C10A C9A 76.2(5)
C1A C2A C3A C4A 56.4(6)
C2A C1A C10A C9A -158.7(4)
C2A C3A C4A C5A -65.9(5)
C3A C4A C5A C6A -67.4(6)
C4A C5A C6A C7A 162.4(4)
C4A C5A C6A C12A -13.3(7)
C5A C6A C7A C8A -39.8(7)
C6A C7A C8A C9A -70.5(7)
C7A C8A C9A C10A 61.6(5)
C7A C8A C9A C13A -168.5(4)
C8A C9A C10A C1A 63.2(5)
C8A C9A C13A C14A 51.0(5)
C8A C9A C13A C15A 173.4(4)
C10A C1A C2A C3A 58.5(5)
C10A C1A C2A C11A -66.9(5)
C10A C9A C13A C14A -178.4(4)
C10A C9A C13A C15A -55.9(5)
C11A C2A C3A C4A -176.6(4)
C12A C6A C7A C8A 136.3(5)
C13A C9A C10A C1A -65.6(5)
O1B C1B C2B C3B -172.1(4)
O1B C1B C2B C11B 61.8(5)
O1B C1B C10B C9B 79.0(5)
C1B C2B C3B C4B 51.6(6)
C2B C1B C10B C9B -156.4(4)
C2B C3B C4B C5B -66.3(5)
C3B C4B C5B C6B -66.4(6)
C4B C5B C6B C7B 158.8(4)
C4B C5B C6B C12B -14.3(7)
C5B C6B C7B C8B -25.8(7)
C6B C7B C8B C9B -78.0(6)
C7B C8B C9B C10B 54.7(6)
C7B C8B C9B C13B -174.4(4)
C8B C9B C10B C1B 70.4(5)
C8B C9B C13B C14B 42.5(6)
C8B C9B C13B C15B 165.8(4)
C10B C1B C2B C3B 62.1(5)
C10B C1B C2B C11B -64.0(5)
C10B C9B C13B C14B 174.7(4)
C10B C9B C13B C15B -61.9(5)
C11B C2B C3B C4B 179.3(4)
C12B C6B C7B C8B 148.0(4)
C13B C9B C10B C1B -60.0(5)
O1C C1C C2C C3C -176.6(4)
O1C C1C C2C C11C 59.6(5)
O1C C1C C10C C9C 76.5(5)
C1C C2C C3C C4C 58.7(5)
C2C C1C C10C C9C -157.8(4)
C2C C3C C4C C5C -65.0(5)
C3C C4C C5C C6C -68.1(6)
C4C C5C C6C C7C 163.1(5)
C4C C5C C6C C12C -13.4(8)
C5C C6C C7C C8C -43.7(7)
C6C C7C C8C C9C -68.7(7)
C7C C8C C9C C10C 63.7(5)
C7C C8C C9C C13C -166.9(4)
C8C C9C C10C C1C 59.7(5)
C8C C9C C13C C14C 54.5(5)
C8C C9C C13C C15C 176.7(4)
C10C C1C C2C C3C 57.2(5)
C10C C1C C2C C11C -66.6(5)
C10C C9C C13C C14C -175.7(4)
C10C C9C C13C C15C -53.6(5)
C11C C2C C3C C4C -175.3(4)
C12C C6C C7C C8C 133.1(5)
C13C C9C C10C C1C -68.2(5)
